data_7203381
loop_
_publ_author_name
'Belo, D.'
'Figueira, M. J.'
'Nunes, J. P. M.'
'Santos, I. C.'
'Pereira, L. C.'
'Gama, V.'
'Almeida, M.'
'Rovira, C.'

_publ_section_title
;
 Magnetic properties of RBzPy[Ni(?-tpdt)2] (R = H, Br, F): effects of
 cis?trans disorder
;
_journal_issue 26
_journal_name_full 'Journal of Materials Chemistry'
_journal_page_first 2746
_journal_paper_doi 10.1039/b603443h
_journal_volume 16
_journal_year 2006
_chemical_formula_moiety 'C12 H11 Br N, C8 H4 Ni S6'
_chemical_formula_sum 'C20 H15 Br N Ni S6'
_chemical_formula_weight 600.31
_chemical_name_systematic
;
?
;
_space_group_IT_number 14
_symmetry_cell_setting monoclinic
_symmetry_space_group_name_Hall '-P 2ybc'
_symmetry_space_group_name_H-M 'P 1 21/c 1'
_atom_sites_solution_hydrogens geom
_atom_sites_solution_primary direct
_atom_sites_solution_secondary difmap
_audit_creation_method SHELXL-97
_cell_angle_alpha 90.00
_cell_angle_beta 90.279(2)
_cell_angle_gamma 90.00
_cell_formula_units_Z 4
_cell_length_a 15.8727(7)
_cell_length_b 8.3021(4)
_cell_length_c 16.7073(7)
_cell_measurement_temperature 130(2)
_cell_volume 2201.61(17)
_computing_cell_refinement 'Bruker SMART, (Bruker, 2004)'
_computing_data_reduction 'Bruker SAINT, (Bruker, 2004)'
_computing_molecular_graphics SCHAKAL(Keller,1989),ORTEP3(Farrugia,1997)
_computing_publication_material 'WinGX (Farrugia, 1999)'
_computing_structure_refinement 'SHELXL-97 (Sheldrick, 1997)'
_computing_structure_solution 'SIR97 (Altomare, 1999)'
_diffrn_ambient_temperature 130(2)
_diffrn_measured_fraction_theta_full 0.991
_diffrn_measured_fraction_theta_max 0.991
_diffrn_measurement_device_type 'Bruker-AXS APEX CCD area-detector'
_diffrn_measurement_method '\f and \w'
_diffrn_radiation_monochromator graphite
_diffrn_radiation_source 'fine-focus sealed tube'
_diffrn_radiation_type MoK\a
_diffrn_radiation_wavelength 0.71073
_diffrn_reflns_av_R_equivalents 0.0522
_diffrn_reflns_av_sigmaI/netI 0.0382
_diffrn_reflns_limit_h_max 22
_diffrn_reflns_limit_h_min -22
_diffrn_reflns_limit_k_max 11
_diffrn_reflns_limit_k_min -11
_diffrn_reflns_limit_l_max 23
_diffrn_reflns_limit_l_min -23
_diffrn_reflns_number 40394
_diffrn_reflns_theta_full 30.21
_diffrn_reflns_theta_max 30.21
_diffrn_reflns_theta_min 2.44
_exptl_absorpt_coefficient_mu 3.274
_exptl_absorpt_correction_T_max 0.8286
_exptl_absorpt_correction_T_min 0.5620
_exptl_absorpt_correction_type multi-scan
_exptl_absorpt_process_details '(SADABS; Sheldrick, 1996)'
_exptl_crystal_colour black
_exptl_crystal_density_diffrn 1.811
_exptl_crystal_density_method 'not measured'
_exptl_crystal_description plate
_exptl_crystal_F_000 1204
_exptl_crystal_size_max 0.2
_exptl_crystal_size_mid 0.2
_exptl_crystal_size_min 0.04
_refine_diff_density_max 1.133
_refine_diff_density_min -0.785
_refine_diff_density_rms 0.107
_refine_ls_extinction_method none
_refine_ls_goodness_of_fit_ref 1.036
_refine_ls_hydrogen_treatment constr
_refine_ls_matrix_type full
_refine_ls_number_parameters 300
_refine_ls_number_reflns 6502
_refine_ls_number_restraints 31
_refine_ls_restrained_S_all 1.053
_refine_ls_R_factor_all 0.0661
_refine_ls_R_factor_gt 0.0388
_refine_ls_shift/su_max 0.001
_refine_ls_shift/su_mean 0.000
_refine_ls_structure_factor_coef Fsqd
_refine_ls_weighting_details 'calc w=1/[\s^2^(Fo^2^)+(0.0534P)^2^+0.2587P] where P=(Fo^2^+2Fc^2^)/3'
_refine_ls_weighting_scheme calc
_refine_ls_wR_factor_gt 0.0905
_refine_ls_wR_factor_ref 0.0980
_reflns_number_gt 4727
_reflns_number_total 6502
_reflns_threshold_expression >2sigma(I)
_cod_data_source_file b603443h.txt
_cod_data_source_block 2
_cod_original_sg_symbol_H-M P21/c
_cod_database_code 7203381

loop_
_symmetry_equiv_pos_as_xyz
'x, y, z'
'-x, y+1/2, -z+1/2'
'-x, -y, -z'
'x, -y-1/2, z-1/2'

loop_
_atom_site_label
_atom_site_type_symbol
_atom_site_fract_x
_atom_site_fract_y
_atom_site_fract_z
_atom_site_U_iso_or_equiv
_atom_site_adp_type
_atom_site_occupancy
_atom_site_symmetry_multiplicity
_atom_site_calc_flag
_atom_site_refinement_flags
_atom_site_disorder_assembly
_atom_site_disorder_group
Ni Ni 0.30930(2) 0.49051(4) 0.476678(18) 0.01909(9) Uani 1 1 d . . .
S1 S 0.37029(4) 0.33437(8) 0.56328(4) 0.02566(14) Uani 1 1 d . . .
S2 S 0.20078(4) 0.53261(8) 0.55268(4) 0.02369(14) Uani 1 1 d . A .
C1 C 0.22094(18) 0.4056(3) 0.63203(15) 0.0247(5) Uani 1 1 d D . .
C2 C 0.29453(18) 0.3182(3) 0.63639(15) 0.0261(6) Uani 1 1 d . A .
S3 S 0.1554(3) 0.3659(6) 0.7103(2) 0.0319(7) Uani 0.572(5) 1 d P A 1
C3 C 0.2902(11) 0.222(2) 0.7098(11) 0.045(6) Uani 0.572(5) 1 d PDU A 1
H3 H 0.3338 0.1562 0.7278 0.054 Uiso 0.572(5) 1 calc PR A 1
C30 C 0.1713(15) 0.357(3) 0.7047(12) 0.039(6) Uani 0.428(5) 1 d PD A 2
H30 H 0.1190 0.3984 0.7184 0.047 Uiso 0.428(5) 1 calc PR A 2
S30 S 0.2975(3) 0.1908(9) 0.7164(3) 0.0320(9) Uani 0.428(5) 1 d P A 2
C4 C 0.2151(4) 0.2387(5) 0.7492(2) 0.0685(14) Uani 1 1 d D . .
H4 H 0.2011 0.1799 0.7946 0.082 Uiso 1 1 calc R A 1
S4 S 0.24427(4) 0.62849(8) 0.38551(4) 0.02253(14) Uani 1 1 d . . .
S5 S 0.42393(4) 0.47611(8) 0.40745(4) 0.02574(15) Uani 1 1 d . B .
C5 C 0.40126(17) 0.6007(3) 0.32812(15) 0.0230(5) Uani 1 1 d D . .
C6 C 0.32286(17) 0.6680(3) 0.31731(14) 0.0224(5) Uani 1 1 d D B .
S6 S 0.47053(9) 0.66845(14) 0.25509(6) 0.0298(3) Uani 0.801(4) 1 d P B 1
C7 C 0.3262(4) 0.7739(8) 0.2399(4) 0.0198(13) Uani 0.801(4) 1 d PU B 1
H7 H 0.2793 0.8249 0.2181 0.024 Uiso 0.801(4) 1 calc PR B 1
C70 C 0.4466(17) 0.679(4) 0.2538(17) 0.108(18) Uani 0.199(4) 1 d PDU B 2
H70 H 0.5022 0.6571 0.2403 0.130 Uiso 0.199(4) 1 calc PR B 2
S70 S 0.3118(4) 0.7803(10) 0.2456(5) 0.034(2) Uani 0.199(4) 1 d PDU B 2
C8 C 0.3966(3) 0.7830(4) 0.21099(18) 0.0470(9) Uani 1 1 d D . .
H8 H 0.4084 0.8489 0.1675 0.056 Uiso 1 1 calc R B 1
Br Br -0.094370(19) 0.13741(4) 0.269088(19) 0.04109(10) Uani 1 1 d . . .
C9 C 0.08714(19) 0.2087(4) 0.44475(19) 0.0344(7) Uani 1 1 d . . .
H9 H 0.1120 0.2959 0.4706 0.041 Uiso 1 1 calc R . .
C10 C 0.02486(19) 0.2356(4) 0.38778(19) 0.0359(7) Uani 1 1 d . . .
H10 H 0.0076 0.3399 0.3757 0.043 Uiso 1 1 calc R . .
C11 C -0.01098(17) 0.1053(4) 0.34938(16) 0.0274(6) Uani 1 1 d . . .
C12 C 0.01334(17) -0.0503(3) 0.36728(16) 0.0277(6) Uani 1 1 d . . .
H12 H -0.0116 -0.1372 0.3412 0.033 Uiso 1 1 calc R . .
C13 C 0.07516(17) -0.0755(3) 0.42442(16) 0.0266(6) Uani 1 1 d . . .
H13 H 0.0917 -0.1801 0.4367 0.032 Uiso 1 1 calc R . .
C14 C 0.11294(17) 0.0529(3) 0.46371(15) 0.0250(5) Uani 1 1 d . . .
C15 C 0.17970(17) 0.0240(4) 0.52644(16) 0.0316(6) Uani 1 1 d . . .
H15A H 0.1824 0.1167 0.5617 0.038 Uiso 1 1 calc R . .
H15B H 0.1639 -0.0686 0.5584 0.038 Uiso 1 1 calc R . .
N1 N 0.26552(14) -0.0048(3) 0.49145(12) 0.0221(4) Uani 1 1 d . . .
C16 C 0.28804(18) 0.0607(3) 0.42147(16) 0.0270(6) Uani 1 1 d . . .
H16 H 0.2499 0.1252 0.3937 0.032 Uiso 1 1 calc R . .
C17 C 0.36659(18) 0.0341(3) 0.39020(16) 0.0271(6) Uani 1 1 d . . .
H17 H 0.3820 0.0810 0.3419 0.033 Uiso 1 1 calc R . .
C18 C 0.42269(17) -0.0638(3) 0.43156(17) 0.0289(6) Uani 1 1 d . . .
H18 H 0.4758 -0.0852 0.4108 0.035 Uiso 1 1 calc R . .
C19 C 0.39882(18) -0.1288(3) 0.50352(17) 0.0291(6) Uani 1 1 d . . .
H19 H 0.4358 -0.1944 0.5320 0.035 Uiso 1 1 calc R . .
C20 C 0.31989(17) -0.0964(3) 0.53321(15) 0.0255(6) Uani 1 1 d . . .
H20 H 0.3041 -0.1382 0.5826 0.031 Uiso 1 1 calc R . .

loop_
_atom_site_aniso_label
_atom_site_aniso_U_11
_atom_site_aniso_U_22
_atom_site_aniso_U_33
_atom_site_aniso_U_23
_atom_site_aniso_U_13
_atom_site_aniso_U_12
Ni 0.01756(17) 0.01923(16) 0.02048(16) -0.00080(12) -0.00034(12) -0.00005(12)
S1 0.0237(3) 0.0249(3) 0.0283(3) 0.0029(3) -0.0032(2) 0.0011(3)
S2 0.0225(3) 0.0232(3) 0.0254(3) -0.0010(2) 0.0029(2) -0.0008(2)
C1 0.0304(15) 0.0225(13) 0.0211(12) -0.0020(10) 0.0008(10) -0.0080(11)
C2 0.0341(16) 0.0233(13) 0.0209(12) 0.0000(10) -0.0028(10) -0.0088(11)
S3 0.0321(16) 0.0355(14) 0.0281(10) -0.0018(9) 0.0078(9) -0.0114(10)
C3 0.052(7) 0.029(8) 0.054(8) 0.009(4) -0.025(5) 0.008(4)
C30 0.030(10) 0.032(6) 0.056(11) -0.014(6) 0.009(6) -0.001(6)
S30 0.0420(18) 0.027(2) 0.0265(12) 0.0058(13) -0.0103(12) -0.0044(15)
C4 0.122(4) 0.057(2) 0.0266(16) 0.0008(16) 0.010(2) -0.053(3)
S4 0.0182(3) 0.0276(3) 0.0218(3) -0.0005(2) -0.0015(2) 0.0019(2)
S5 0.0195(3) 0.0276(3) 0.0302(3) 0.0027(3) 0.0025(2) 0.0051(3)
C5 0.0255(14) 0.0241(13) 0.0194(11) -0.0031(9) 0.0056(10) -0.0034(10)
C6 0.0250(14) 0.0241(12) 0.0180(11) -0.0035(9) -0.0016(9) -0.0043(10)
S6 0.0248(6) 0.0353(5) 0.0293(5) -0.0021(4) 0.0063(3) -0.0006(4)
C7 0.0191(15) 0.0199(15) 0.0203(15) 0.0013(8) -0.0022(9) 0.0017(9)
C70 0.108(18) 0.108(18) 0.108(18) -0.0003(10) 0.0007(10) -0.0001(10)
S70 0.033(2) 0.034(2) 0.034(2) 0.0000(9) -0.0009(10) 0.0013(10)
C8 0.074(3) 0.0430(19) 0.0242(15) -0.0022(13) 0.0060(15) -0.0268(18)
Br 0.02459(17) 0.0590(2) 0.03964(18) 0.01547(15) -0.00680(12) -0.00409(14)
C9 0.0324(17) 0.0293(15) 0.0416(16) -0.0072(12) -0.0039(12) -0.0060(12)
C10 0.0315(17) 0.0250(14) 0.0513(18) 0.0052(13) -0.0021(13) -0.0016(12)
C11 0.0148(13) 0.0382(15) 0.0291(13) 0.0032(11) -0.0003(10) -0.0014(11)
C12 0.0200(14) 0.0302(14) 0.0328(14) -0.0092(11) -0.0001(11) -0.0012(11)
C13 0.0195(14) 0.0273(13) 0.0331(14) -0.0071(11) 0.0021(10) 0.0044(10)
C14 0.0164(13) 0.0339(14) 0.0248(12) -0.0063(11) 0.0033(10) -0.0008(10)
C15 0.0187(14) 0.0515(19) 0.0247(13) -0.0063(12) 0.0027(11) -0.0014(12)
N1 0.0172(11) 0.0258(11) 0.0233(10) -0.0043(8) -0.0023(8) -0.0046(8)
C16 0.0265(15) 0.0300(14) 0.0245(13) -0.0010(11) -0.0042(10) 0.0008(11)
C17 0.0248(15) 0.0321(14) 0.0245(12) -0.0041(11) 0.0019(10) -0.0071(11)
C18 0.0186(14) 0.0315(14) 0.0365(15) -0.0145(12) -0.0015(11) -0.0028(11)
C19 0.0238(15) 0.0250(13) 0.0386(15) -0.0037(11) -0.0102(11) 0.0002(11)
C20 0.0279(15) 0.0257(13) 0.0229(12) -0.0002(10) -0.0056(10) -0.0057(11)

loop_
_atom_type_symbol
_atom_type_description
_atom_type_scat_dispersion_real
_atom_type_scat_dispersion_imag
_atom_type_scat_source
C C 0.0033 0.0016 'International Tables Vol C Tables 4.2.6.8 and 6.1.1.4'
H H 0.0000 0.0000 'International Tables Vol C Tables 4.2.6.8 and 6.1.1.4'
N N 0.0061 0.0033 'International Tables Vol C Tables 4.2.6.8 and 6.1.1.4'
S S 0.1246 0.1234 'International Tables Vol C Tables 4.2.6.8 and 6.1.1.4'
Ni Ni 0.3393 1.1124 'International Tables Vol C Tables 4.2.6.8 and 6.1.1.4'
Br Br -0.2901 2.4595 'International Tables Vol C Tables 4.2.6.8 and 6.1.1.4'

loop_
_geom_angle_atom_site_label_1
_geom_angle_atom_site_label_2
_geom_angle_atom_site_label_3
_geom_angle
_geom_angle_site_symmetry_1
_geom_angle_site_symmetry_3
_geom_angle_publ_flag
S4 Ni S5 93.01(3) . . ?
S4 Ni S1 175.22(3) . . ?
S5 Ni S1 87.12(3) . . ?
S4 Ni S2 87.10(3) . . ?
S5 Ni S2 172.77(3) . . ?
S1 Ni S2 93.38(3) . . ?
C2 S1 Ni 102.05(10) . . ?
C1 S2 Ni 101.91(10) . . ?
C2 C1 C30 105.2(8) . . ?
C2 C1 S3 112.2(2) . . ?
C30 C1 S3 7.0(9) . . ?
C2 C1 S2 121.2(2) . . ?
C30 C1 S2 133.6(8) . . ?
S3 C1 S2 126.6(2) . . ?
C1 C2 C3 106.7(7) . . ?
C1 C2 S30 112.8(3) . . ?
C3 C2 S30 6.8(8) . . ?
C1 C2 S1 121.1(2) . . ?
C3 C2 S1 132.2(7) . . ?
S30 C2 S1 126.0(3) . . ?
C4 S3 C1 94.5(3) . . ?
C4 C3 C2 113.0(12) . . ?
C4 C3 H3 123.5 . . ?
C2 C3 H3 123.5 . . ?
C4 C30 C1 110.8(13) . . ?
C4 C30 H30 124.6 . . ?
C1 C30 H30 124.6 . . ?
C4 S30 C2 95.9(4) . . ?
C3 C4 C30 104.2(11) . . ?
C3 C4 S30 11.5(10) . . ?
C30 C4 S30 115.3(9) . . ?
C3 C4 S3 113.4(8) . . ?
C30 C4 S3 9.2(9) . . ?
S30 C4 S3 124.5(4) . . ?
C3 C4 H4 123.3 . . ?
C30 C4 H4 132.5 . . ?
S30 C4 H4 112.2 . . ?
S3 C4 H4 123.3 . . ?
C6 S4 Ni 102.80(9) . . ?
C5 S5 Ni 101.86(9) . . ?
C6 C5 C70 98.3(9) . . ?
C6 C5 S5 122.13(19) . . ?
C70 C5 S5 139.5(8) . . ?
C6 C5 S6 110.6(2) . . ?
C70 C5 S6 12.3(9) . . ?
S5 C5 S6 127.23(17) . . ?
C5 C6 S70 116.8(3) . . ?
C5 C6 C7 107.6(3) . . ?
S70 C6 C7 9.3(4) . . ?
C5 C6 S4 119.53(19) . . ?
S70 C6 S4 123.6(3) . . ?
C7 C6 S4 132.9(3) . . ?
C8 S6 C5 92.76(16) . . ?
C8 C7 C6 113.3(5) . . ?
C8 C7 H7 123.3 . . ?
C6 C7 H7 123.3 . . ?
C8 C70 C5 113.9(16) . . ?
C8 C70 H70 123.1 . . ?
C5 C70 H70 123.1 . . ?
C8 S70 C6 102.5(5) . . ?
C7 C8 C70 106.5(10) . . ?
C7 C8 S70 2.7(6) . . ?
C70 C8 S70 108.4(10) . . ?
C7 C8 S6 115.5(4) . . ?
C70 C8 S6 9.1(10) . . ?
S70 C8 S6 117.4(4) . . ?
C7 C8 H8 122.3 . . ?
C70 C8 H8 131.3 . . ?
S70 C8 H8 120.4 . . ?
S6 C8 H8 122.3 . . ?
C10 C9 C14 120.9(3) . . ?
C10 C9 H9 119.6 . . ?
C14 C9 H9 119.6 . . ?
C11 C10 C9 118.9(3) . . ?
C11 C10 H10 120.5 . . ?
C9 C10 H10 120.5 . . ?
C10 C11 C12 121.3(3) . . ?
C10 C11 Br 120.2(2) . . ?
C12 C11 Br 118.5(2) . . ?
C11 C12 C13 119.2(3) . . ?
C11 C12 H12 120.4 . . ?
C13 C12 H12 120.4 . . ?
C12 C13 C14 121.0(3) . . ?
C12 C13 H13 119.5 . . ?
C14 C13 H13 119.5 . . ?
C13 C14 C9 118.7(3) . . ?
C13 C14 C15 120.6(3) . . ?
C9 C14 C15 120.7(2) . . ?
N1 C15 C14 113.0(2) . . ?
N1 C15 H15A 109.0 . . ?
C14 C15 H15A 109.0 . . ?
N1 C15 H15B 109.0 . . ?
C14 C15 H15B 109.0 . . ?
H15A C15 H15B 107.8 . . ?
C16 N1 C20 120.6(2) . . ?
C16 N1 C15 121.4(2) . . ?
C20 N1 C15 118.0(2) . . ?
N1 C16 C17 120.9(3) . . ?
N1 C16 H16 119.5 . . ?
C17 C16 H16 119.5 . . ?
C16 C17 C18 119.2(3) . . ?
C16 C17 H17 120.4 . . ?
C18 C17 H17 120.4 . . ?
C19 C18 C17 119.2(3) . . ?
C19 C18 H18 120.4 . . ?
C17 C18 H18 120.4 . . ?
C18 C19 C20 119.6(3) . . ?
C18 C19 H19 120.2 . . ?
C20 C19 H19 120.2 . . ?
N1 C20 C19 120.5(3) . . ?
N1 C20 H20 119.8 . . ?
C19 C20 H20 119.8 . . ?

loop_
_geom_bond_atom_site_label_1
_geom_bond_atom_site_label_2
_geom_bond_distance
_geom_bond_site_symmetry_2
_geom_bond_publ_flag
Ni S4 2.1639(7) . ?
Ni S5 2.1641(7) . ?
Ni S1 2.1673(7) . ?
Ni S2 2.1732(7) . ?
S1 C2 1.723(3) . ?
S2 C1 1.723(3) . ?
C1 C2 1.377(4) . ?
C1 C30 1.507(17) . ?
C1 S3 1.707(5) . ?
C2 C3 1.466(18) . ?
C2 S30 1.705(7) . ?
S3 C4 1.558(7) . ?
C3 C4 1.371(15) . ?
C3 H3 0.9300 . ?
C30 C4 1.409(17) . ?
C30 H30 0.9300 . ?
S30 C4 1.475(8) . ?
C4 H4 0.9300 . ?
S4 C6 1.725(3) . ?
S5 C5 1.718(3) . ?
C5 C6 1.375(4) . ?
C5 C70 1.579(19) . ?
C5 S6 1.740(3) . ?
C6 S70 1.528(8) . ?
C6 C7 1.565(6) . ?
S6 C8 1.678(4) . ?
C7 C8 1.221(7) . ?
C7 H7 0.9300 . ?
C70 C8 1.370(19) . ?
C70 H70 0.9300 . ?
S70 C8 1.468(8) . ?
C8 H8 0.9300 . ?
Br C11 1.899(3) . ?
C9 C10 1.387(4) . ?
C9 C14 1.393(4) . ?
C9 H9 0.9300 . ?
C10 C11 1.379(4) . ?
C10 H10 0.9300 . ?
C11 C12 1.381(4) . ?
C12 C13 1.382(4) . ?
C12 H12 0.9300 . ?
C13 C14 1.386(4) . ?
C13 H13 0.9300 . ?
C14 C15 1.506(4) . ?
C15 N1 1.504(3) . ?
C15 H15A 0.9700 . ?
C15 H15B 0.9700 . ?
N1 C16 1.340(3) . ?
N1 C20 1.343(3) . ?
C16 C17 1.372(4) . ?
C16 H16 0.9300 . ?
C17 C18 1.387(4) . ?
C17 H17 0.9300 . ?
C18 C19 1.373(4) . ?
C18 H18 0.9300 . ?
C19 C20 1.376(4) . ?
C19 H19 0.9300 . ?
C20 H20 0.9300 . ?
